data_1527594
loop_
_publ_author_name
'Joensson, P.G.'
'Liminga, R.'

_publ_section_title
;
 Hydrogen bond studies. 48. Neutron diffraction study of hydrazinium
 dihydrogen phosphate, N2 H5 H2 P O4
;
_journal_name_full 'Acta Chemica Scandinavica (1-27,1973-42,1988)'
_journal_page_first 1729
_journal_page_last 1741
_journal_volume 25
_journal_year 1971
_chemical_formula_sum 'H7 N2 O4 P'
_chemical_name_systematic 'N2 H5 H2 P O4'
_space_group_IT_number 19
_symmetry_space_group_name_Hall 'P 2ac 2ab'
_symmetry_space_group_name_H-M 'P 21 21 21'
_cell_angle_alpha 90
_cell_angle_beta 90
_cell_angle_gamma 90
_cell_formula_units_Z 4
_cell_length_a 5.6737
_cell_length_b 7.8194
_cell_length_c 10.6338
_cell_volume 471.768
_citation_journal_id_ASTM ACSAA4
_cod_data_source_file Joensson_ACSAA4_1971_1227.cif
_cod_data_source_block H7N2O4P1
_cod_original_cell_volume 471.7678
_cod_original_formula_sum 'H7 N2 O4 P1'
_cod_database_code 1527594

loop_
_symmetry_equiv_pos_as_xyz
x,y,z
-x+1/2,-y,z+1/2
x+1/2,-y+1/2,-z
-x,y+1/2,-z+1/2

loop_
_atom_site_label
_atom_site_type_symbol
_atom_site_fract_x
_atom_site_fract_y
_atom_site_fract_z
_atom_site_occupancy
_atom_site_U_iso_or_equiv
P1 P+5 0.09337 0.18456 0.15281 1 0.0
O2 O-2 0.1837 0.36454 0.17802 1 0.0
H4 H+1 0.5647 0.4552 0.42391 1 0.0
N2 N-2 0.45102 0.3516 0.40641 1 0.0
H2 H+1 0.4741 0.0985 0.4114 1 0.0
O4 O-2 0.2098 0.10348 0.0399 1 0.0
N1 N-2 0.59005 0.19814 0.40309 1 0.0
H3 H+1 0.3625 0.3716 0.32287 1 0.0
O3 O-2 0.1358 0.07739 0.27214 1 0.0
O1 O-2 -0.17993 0.18818 0.13642 1 0.0
H5 H+1 0.3249 0.3418 0.47804 1 0.0
H1 H+1 0.6593 0.1894 0.3166 1 0.0
H7 H+1 0.0039 -0.0161 0.29421 1 0.0
H6 H+1 -0.2346 0.268 0.06604 1 0.0
